data_7703586
loop_
_publ_author_name
'Hanprasit, Sasikarn'
'Yoshinari, Nobuto'
'Saito, Daisuke'
'Kato, Masako'
'Konno, Takumi'

_publ_section_title
;
 Homoleptic versus heteroleptic trinuclear systems with mixed l-cysteinate
 and d-penicillaminate regulated by a diphosphine linker.
;
_journal_issue 11
_journal_name_full 'Dalton transactions (Cambridge, England : 2003)'
_journal_page_first 3503
_journal_page_last 3509
_journal_paper_doi 10.1039/d0dt00440e
_journal_volume 49
_journal_year 2020
_chemical_absolute_configuration rm
_chemical_formula_moiety '0.5(C35 H40 Au2 N2 Ni O4 P2 S2), 0.5(C31 H32 Au2 N2 Ni O4 P2 S2), 6[H2O]'
_chemical_formula_sum 'C33 H48 Au2 N2 Ni O10 P2 S2'
_chemical_formula_weight 1211.43
_space_group_crystal_system monoclinic
_space_group_IT_number 4
_space_group_name_Hall 'P 2yb'
_space_group_name_H-M_alt 'P 1 21 1'
_atom_sites_solution_hydrogens geom
_audit_creation_method SHELXL-2018/1
_audit_update_record
;
2020-02-17 deposited with the CCDC.	2020-02-19 downloaded from the CCDC.
;
_cell_angle_alpha 90
_cell_angle_beta 111.973(8)
_cell_angle_gamma 90
_cell_formula_units_Z 4
_cell_length_a 18.3452(4)
_cell_length_b 12.3860(3)
_cell_length_c 19.8824(4)
_cell_measurement_reflns_used 12528
_cell_measurement_temperature 200(2)
_cell_measurement_theta_max 27.46
_cell_measurement_theta_min 3.06
_cell_volume 4189.6(3)
_computing_cell_refinement 'RAPID AUTO'
_computing_data_collection 'RAPID AUTO (Rigaku, 1995)'
_computing_data_reduction 'RAPID AUTO'
_computing_molecular_graphics 'Mercury 4.1.3'
_computing_structure_refinement 'SHELXL-2018/1 (Sheldrick, 2018)'
_computing_structure_solution 'SHELXS97 (Sheldrick, 2008)'
_diffrn_ambient_temperature 200(2)
_diffrn_detector_area_resol_mean 10.000
_diffrn_measured_fraction_theta_full 0.997
_diffrn_measured_fraction_theta_max 0.997
_diffrn_measurement_device_type 'Rigaku R-AXIS VII'
_diffrn_measurement_method \w
_diffrn_radiation_type MoK\a
_diffrn_radiation_wavelength 0.71075
_diffrn_reflns_av_R_equivalents 0.0639
_diffrn_reflns_av_unetI/netI 0.1257
_diffrn_reflns_Laue_measured_fraction_full 0.997
_diffrn_reflns_Laue_measured_fraction_max 0.997
_diffrn_reflns_limit_h_max 21
_diffrn_reflns_limit_h_min -20
_diffrn_reflns_limit_k_max 14
_diffrn_reflns_limit_k_min -14
_diffrn_reflns_limit_l_max 22
_diffrn_reflns_limit_l_min -23
_diffrn_reflns_number 27907
_diffrn_reflns_point_group_measured_fraction_full 0.992
_diffrn_reflns_point_group_measured_fraction_max 0.992
_diffrn_reflns_theta_full 25.000
_diffrn_reflns_theta_max 25.000
_diffrn_reflns_theta_min 3.060
_diffrn_source 'Rigaku FR-E SuperBright'
_exptl_absorpt_coefficient_mu 7.660
_exptl_absorpt_correction_T_max 0.9995
_exptl_absorpt_correction_T_min 0.7928
_exptl_absorpt_correction_type multi-scan
_exptl_absorpt_process_details 'ABSCOR (Rigaku, 1995)'
_exptl_crystal_colour green
_exptl_crystal_density_diffrn 1.921
_exptl_crystal_description plate
_exptl_crystal_F_000 2352
_exptl_crystal_size_max 0.050
_exptl_crystal_size_mid 0.050
_exptl_crystal_size_min 0.020
_refine_diff_density_max 1.675
_refine_diff_density_min -1.212
_refine_diff_density_rms 0.175
_refine_ls_abs_structure_details
;
 Flack x determined using 3216 quotients [(I+)-(I-)]/[(I+)+(I-)]
 (Parsons, Flack and Wagner, Acta Cryst. B69 (2013) 249-259).
;
_refine_ls_abs_structure_Flack 0.100(10)
_refine_ls_extinction_method none
_refine_ls_goodness_of_fit_ref 1.016
_refine_ls_hydrogen_treatment constr
_refine_ls_matrix_type full
_refine_ls_number_parameters 732
_refine_ls_number_reflns 14655
_refine_ls_number_restraints 790
_refine_ls_restrained_S_all 0.994
_refine_ls_R_factor_all 0.1028
_refine_ls_R_factor_gt 0.0647
_refine_ls_shift/su_max 0.000
_refine_ls_shift/su_mean 0.000
_refine_ls_structure_factor_coef Fsqd
_refine_ls_weighting_details 'w=1/[\s^2^(Fo^2^)+(0.0406P)^2^+13.9021P] where P=(Fo^2^+2Fc^2^)/3'
_refine_ls_weighting_scheme calc
_refine_ls_wR_factor_gt 0.1105
_refine_ls_wR_factor_ref 0.1220
_reflns_Friedel_coverage 0.894
_reflns_Friedel_fraction_full 0.987
_reflns_Friedel_fraction_max 0.987
_reflns_number_gt 10332
_reflns_number_total 14655
_reflns_threshold_expression 'I > 2\s(I)'
_cod_data_source_file d0dt00440e2.cif
_cod_data_source_block 1ni
_cod_depositor_comments 'Adding full bibliography for 7703586--7703589.cif.'
_cod_original_sg_symbol_H-M 'P 21'
_cod_database_code 7703586
_shelx_shelxl_version_number 2018/1
_shelx_space_group_comment
;
The symmetry employed for this shelxl refinement is uniquely defined
by the following loop, which should always be used as a source of
symmetry information in preference to the above space-group names.
They are only intended as comments.
;
_shelx_estimated_absorpt_t_min 0.515
_shelx_estimated_absorpt_t_max 0.515

loop_
_space_group_symop_operation_xyz
'x, y, z'
'-x, y+1/2, -z'

loop_
_atom_site_label
_atom_site_type_symbol
_atom_site_fract_x
_atom_site_fract_y
_atom_site_fract_z
_atom_site_U_iso_or_equiv
_atom_site_adp_type
_atom_site_occupancy
_atom_site_site_symmetry_order
_atom_site_calc_flag
_atom_site_refinement_flags_posn
_atom_site_refinement_flags_adp
_atom_site_refinement_flags_occupancy
_atom_site_disorder_assembly
_atom_site_disorder_group
Au1 Au 0.86819(6) 0.727722 0.06339(5) 0.0293(3) Uani 1 1 d . . . . .
Au2 Au 0.72523(6) 0.59889(13) -0.05021(5) 0.0315(3) Uani 1 1 d . . . . .
Au3 Au 0.62600(7) 0.53415(9) 0.44274(6) 0.0408(3) Uani 1 1 d . . . . .
Au4 Au 0.76637(7) 0.66285(15) 0.56043(6) 0.0448(4) Uani 1 1 d . . . . .
Ni1 Ni 0.67690(19) 0.7883(3) 0.07389(17) 0.0297(8) Uani 1 1 d . . . . .
Ni2 Ni 0.8213(2) 0.4686(4) 0.44334(19) 0.0478(11) Uani 1 1 d . . . . .
S1 S 0.8078(4) 0.8685(6) 0.0995(3) 0.0322(16) Uani 1 1 d . . . . .
S2 S 0.6573(4) 0.7555(5) -0.0517(3) 0.0312(16) Uani 1 1 d . . . . .
S3 S 0.6885(5) 0.3896(7) 0.4120(4) 0.0450(19) Uani 1 1 d . . . . .
S4 S 0.8315(5) 0.5009(7) 0.5660(4) 0.055(2) Uani 1 1 d . . . . .
P1 P 0.9394(4) 0.5988(7) 0.0332(3) 0.0293(15) Uani 1 1 d . . . . .
P2 P 0.7988(4) 0.4506(6) -0.0489(3) 0.0288(16) Uani 1 1 d . . . . .
P3 P 0.5543(4) 0.6607(7) 0.4714(3) 0.0357(17) Uani 1 1 d . . . . .
P4 P 0.6926(4) 0.8101(7) 0.5564(4) 0.0348(17) Uani 1 1 d . . . . .
O1 O 0.7346(9) 0.6452(15) 0.1246(8) 0.038(3) Uani 1 1 d . . . . .
O2 O 0.8354(10) 0.5937(17) 0.2242(9) 0.049(4) Uani 1 1 d . . . . .
O3 O 0.6086(10) 0.9247(14) 0.0344(8) 0.038(3) Uani 1 1 d . . . . .
O4 O 0.4955(10) 0.9704(16) -0.0547(9) 0.045(4) Uani 1 1 d . . . . .
O5 O 0.7660(10) 0.6102(16) 0.3891(8) 0.046(4) Uani 1 1 d . . . . .
O6 O 0.6675(11) 0.6537(16) 0.2879(8) 0.046(4) Uani 1 1 d . . . . .
O7 O 0.8888(12) 0.3325(17) 0.4834(10) 0.060(4) Uani 1 1 d . . . . .
O8 O 1.0057(14) 0.292(2) 0.5739(12) 0.095(7) Uani 1 1 d . . . . .
N1 N 0.7025(11) 0.8172(18) 0.1831(9) 0.039(3) Uani 1 1 d . . . . .
H1A H 0.699844 0.888778 0.192150 0.046 Uiso 1 1 calc R U . . .
H1B H 0.669574 0.780037 0.199459 0.046 Uiso 1 1 calc R U . . .
N2 N 0.5620(10) 0.7303(18) 0.0467(9) 0.038(3) Uani 1 1 d . . . . .
H2A H 0.560335 0.657000 0.043397 0.045 Uiso 1 1 calc R U . . .
H2B H 0.541378 0.751544 0.079688 0.045 Uiso 1 1 calc R U . . .
N3 N 0.7996(13) 0.4280(19) 0.3351(10) 0.049(4) Uani 1 1 d . . . . .
H3A H 0.835888 0.458100 0.319752 0.059 Uiso 1 1 calc R U . . .
H3B H 0.799202 0.355197 0.328943 0.059 Uiso 1 1 calc R U . . .
N4 N 0.9352(12) 0.536(2) 0.4797(11) 0.064(5) Uani 1 1 d . . . . .
H4A H 0.960826 0.517030 0.450052 0.076 Uiso 1 1 calc R U . . .
H4B H 0.933756 0.608740 0.482765 0.076 Uiso 1 1 calc R U . . .
C1 C 0.8398(15) 0.856(2) 0.1982(13) 0.039(4) Uani 1 1 d . . . . .
C2 C 0.7857(14) 0.775(2) 0.2167(13) 0.039(4) Uani 1 1 d . . . . .
H1 H 0.801803 0.769704 0.270448 0.046 Uiso 1 1 calc R U . . .
C3 C 0.7824(15) 0.668(3) 0.1851(13) 0.035(4) Uani 1 1 d . . . . .
C4 C 0.8359(14) 0.9692(19) 0.2274(12) 0.045(5) Uani 1 1 d . . . . .
H2 H 0.781713 0.995980 0.206449 0.068 Uiso 1 1 calc R U . . .
H3 H 0.852964 0.966577 0.280304 0.068 Uiso 1 1 calc R U . . .
H4 H 0.870407 1.017769 0.213946 0.068 Uiso 1 1 calc R U . . .
C6 C 0.5464(13) 0.731(2) -0.0841(12) 0.035(4) Uani 1 1 d . . . . .
C5 C 0.9233(12) 0.8197(18) 0.2319(11) 0.040(5) Uani 1 1 d . . . . .
H5 H 0.928459 0.747057 0.214681 0.060 Uiso 1 1 calc R U . . .
H6 H 0.956907 0.869830 0.218466 0.060 Uiso 1 1 calc R U . . .
H7 H 0.939464 0.818638 0.284824 0.060 Uiso 1 1 calc R U . . .
C7 C 0.5194(14) 0.782(2) -0.0259(12) 0.037(4) Uani 1 1 d . . . . .
H8 H 0.461364 0.772369 -0.040338 0.045 Uiso 1 1 calc R U . . .
C8 C 0.5396(16) 0.897(2) -0.0174(14) 0.039(4) Uani 1 1 d . . . . .
C9 C 0.5327(15) 0.6100(19) -0.0864(13) 0.050(6) Uani 1 1 d . . . . .
H9 H 0.559669 0.579687 -0.037806 0.075 Uiso 1 1 calc R U . . .
H10 H 0.476228 0.595560 -0.102436 0.075 Uiso 1 1 calc R U . . .
H11 H 0.553428 0.576733 -0.120252 0.075 Uiso 1 1 calc R U . . .
C10 C 0.5071(13) 0.781(2) -0.1559(11) 0.046(5) Uani 1 1 d . . . . .
H12 H 0.517049 0.858592 -0.152515 0.068 Uiso 1 1 calc R U . . .
H13 H 0.527547 0.748789 -0.190352 0.068 Uiso 1 1 calc R U . . .
H14 H 0.450347 0.767615 -0.172536 0.068 Uiso 1 1 calc R U . . .
C11 C 0.8992(14) 0.462(2) 0.0229(12) 0.025(4) Uani 1 1 d . . . . .
H15 H 0.897261 0.437946 0.069765 0.030 Uiso 1 1 calc R U . . .
H16 H 0.935036 0.412275 0.010905 0.030 Uiso 1 1 calc R U . . .
C12 C 1.0339(8) 0.5724(16) 0.1067(7) 0.036(5) Uani 1 1 d G . . . .
C13 C 1.0335(8) 0.5581(16) 0.1759(9) 0.039(5) Uani 1 1 d G U . . .
H17 H 0.985539 0.562423 0.183597 0.047 Uiso 1 1 calc R U . . .
C14 C 1.1034(10) 0.5374(18) 0.2339(7) 0.062(9) Uani 1 1 d G . . . .
H18 H 1.103182 0.527639 0.281210 0.075 Uiso 1 1 calc R U . . .
C15 C 1.1737(8) 0.5311(19) 0.2227(8) 0.060(8) Uani 1 1 d G . . . .
H19 H 1.221439 0.516942 0.262306 0.072 Uiso 1 1 calc R U . . .
C16 C 1.1740(8) 0.5454(17) 0.1535(9) 0.056(8) Uani 1 1 d G . . . .
H20 H 1.222055 0.541029 0.145789 0.067 Uiso 1 1 calc R U . . .
C17 C 1.1042(10) 0.5660(16) 0.0955(7) 0.043(7) Uani 1 1 d G . . . .
H21 H 1.104412 0.575814 0.048174 0.052 Uiso 1 1 calc R U . . .
C18 C 0.9584(10) 0.6312(13) -0.0479(7) 0.036(5) Uani 1 1 d G . . . .
C19 C 0.9335(10) 0.7323(12) -0.0781(8) 0.042(6) Uani 1 1 d G . . . .
H22 H 0.910213 0.781091 -0.055132 0.050 Uiso 1 1 calc R U . . .
C20 C 0.9427(11) 0.7620(12) -0.1419(9) 0.048(7) Uani 1 1 d G . . . .
H23 H 0.925699 0.831094 -0.162504 0.058 Uiso 1 1 calc R U . . .
C21 C 0.9768(11) 0.6906(14) -0.1754(7) 0.057(8) Uani 1 1 d G . . . .
H24 H 0.983132 0.710907 -0.219032 0.068 Uiso 1 1 calc R U . . .
C22 C 1.0018(10) 0.5895(13) -0.1452(8) 0.043(6) Uani 1 1 d G . . . .
H25 H 1.025081 0.540716 -0.168189 0.052 Uiso 1 1 calc R U . . .
C23 C 0.9926(10) 0.5598(11) -0.0815(8) 0.041(6) Uani 1 1 d G . . . .
H26 H 1.009596 0.490711 -0.060817 0.049 Uiso 1 1 calc R U . . .
C24 C 0.8159(9) 0.4266(13) -0.1323(6) 0.032(5) Uani 1 1 d G . . . .
C25 C 0.7806(10) 0.4937(13) -0.1917(8) 0.036(6) Uani 1 1 d G . . . .
H27 H 0.746519 0.549935 -0.189222 0.044 Uiso 1 1 calc R U . . .
C26 C 0.7953(11) 0.4785(14) -0.2547(7) 0.056(8) Uani 1 1 d G . . . .
H28 H 0.771236 0.524282 -0.295356 0.067 Uiso 1 1 calc R U . . .
C27 C 0.8452(11) 0.3962(14) -0.2584(7) 0.041(6) Uani 1 1 d G . . . .
H29 H 0.855276 0.385750 -0.301450 0.050 Uiso 1 1 calc R U . . .
C28 C 0.8805(9) 0.3291(12) -0.1989(8) 0.040(6) Uani 1 1 d G . . . .
H30 H 0.914599 0.272870 -0.201409 0.048 Uiso 1 1 calc R U . . .
C29 C 0.8658(9) 0.3443(13) -0.1359(7) 0.033(5) Uani 1 1 d G . . . .
H31 H 0.889883 0.298521 -0.095274 0.039 Uiso 1 1 calc R U . . .
C30 C 0.7633(10) 0.3228(11) -0.0312(8) 0.035(5) Uani 1 1 d G . . . .
C31 C 0.8136(7) 0.2438(13) 0.0109(8) 0.036(5) Uani 1 1 d G . . . .
H32 H 0.868242 0.258134 0.033649 0.043 Uiso 1 1 calc R U . . .
C32 C 0.7839(9) 0.1438(12) 0.0197(8) 0.044(6) Uani 1 1 d G . . . .
H33 H 0.818310 0.089792 0.048475 0.053 Uiso 1 1 calc R U . . .
C33 C 0.7039(10) 0.1228(11) -0.0136(9) 0.046(6) Uani 1 1 d G . . . .
H34 H 0.683665 0.054414 -0.007612 0.055 Uiso 1 1 calc R U . . .
C34 C 0.6536(7) 0.2017(15) -0.0558(8) 0.058(7) Uani 1 1 d G . . . .
H35 H 0.598952 0.187377 -0.078525 0.070 Uiso 1 1 calc R U . . .
C35 C 0.6833(9) 0.3017(13) -0.0646(7) 0.041(5) Uani 1 1 d G . . . .
H36 H 0.648882 0.355719 -0.093352 0.050 Uiso 1 1 calc R U . . .
C36 C 0.6622(17) 0.404(2) 0.3165(15) 0.053(6) Uani 1 1 d . . . . .
H37 H 0.658644 0.331434 0.294367 0.063 Uiso 1 1 calc R U . . .
H38 H 0.609803 0.438256 0.295201 0.063 Uiso 1 1 calc R U . . .
C37 C 0.7235(16) 0.473(2) 0.2985(13) 0.042(4) Uani 1 1 d . . . . .
H39 H 0.710708 0.472778 0.244961 0.050 Uiso 1 1 calc R U . . .
C38 C 0.7159(17) 0.595(3) 0.3246(14) 0.040(4) Uani 1 1 d . . . . .
C39 C 0.9366(16) 0.528(3) 0.6026(15) 0.077(8) Uani 1 1 d . . . . .
H40 H 0.945728 0.607209 0.609001 0.092 Uiso 1 1 calc R U . . .
H41 H 0.961400 0.493456 0.650594 0.092 Uiso 1 1 calc R U . . .
C40 C 0.9724(18) 0.486(3) 0.5519(15) 0.072(5) Uani 1 1 d . . . . .
H42 H 1.030414 0.499230 0.571640 0.087 Uiso 1 1 calc R U . . .
C41 C 0.953(2) 0.356(3) 0.5347(17) 0.067(6) Uani 1 1 d . . . . .
C42 C 0.5980(15) 0.795(2) 0.4851(13) 0.040(5) Uani 1 1 d . . . . .
H43 H 0.602492 0.817635 0.439158 0.048 Uiso 1 1 calc R U . . .
H44 H 0.561174 0.844886 0.494818 0.048 Uiso 1 1 calc R U . . .
C43 C 0.4618(7) 0.6849(17) 0.3946(7) 0.037(5) Uani 1 1 d G . . . .
C44 C 0.4664(7) 0.6934(16) 0.3265(8) 0.043(7) Uani 1 1 d G . . . .
H45 H 0.515213 0.682649 0.321202 0.052 Uiso 1 1 calc R U . . .
C45 C 0.3994(9) 0.7176(16) 0.2663(6) 0.045(6) Uani 1 1 d G . . . .
H46 H 0.402538 0.723414 0.219762 0.054 Uiso 1 1 calc R U . . .
C46 C 0.3280(8) 0.7333(17) 0.2740(7) 0.042(6) Uani 1 1 d G . . . .
H47 H 0.282244 0.749879 0.232863 0.050 Uiso 1 1 calc R U . . .
C47 C 0.3235(7) 0.7248(17) 0.3421(8) 0.048(7) Uani 1 1 d G . . . .
H48 H 0.274623 0.735578 0.347405 0.058 Uiso 1 1 calc R U . . .
C48 C 0.3904(9) 0.7006(17) 0.4023(6) 0.050(9) Uani 1 1 d G . . . .
H49 H 0.387297 0.694812 0.448846 0.060 Uiso 1 1 calc R U . . .
C49 C 0.5387(9) 0.6279(14) 0.5532(7) 0.034(5) Uani 1 1 d G . . . .
C50 C 0.5005(10) 0.6997(12) 0.5827(8) 0.045(6) Uani 1 1 d G . . . .
H50 H 0.482907 0.767410 0.560026 0.054 Uiso 1 1 calc R U . . .
C51 C 0.4881(10) 0.6724(14) 0.6454(9) 0.049(6) Uani 1 1 d G . . . .
H51 H 0.462019 0.721482 0.665567 0.059 Uiso 1 1 calc R U . . .
C52 C 0.5138(10) 0.5733(15) 0.6786(7) 0.047(6) Uani 1 1 d G . . . .
H52 H 0.505368 0.554660 0.721465 0.057 Uiso 1 1 calc R U . . .
C53 C 0.5520(11) 0.5015(12) 0.6491(9) 0.053(7) Uani 1 1 d G . . . .
H53 H 0.569605 0.433767 0.671822 0.064 Uiso 1 1 calc R U . . .
C54 C 0.5644(9) 0.5288(13) 0.5864(8) 0.046(6) Uani 1 1 d G . . . .
H54 H 0.590493 0.479693 0.566280 0.056 Uiso 1 1 calc R U . . .
C55 C 0.6775(10) 0.8300(15) 0.6402(7) 0.037(5) Uani 1 1 d G . . . .
C56 C 0.6228(9) 0.9061(14) 0.6428(7) 0.043(6) Uani 1 1 d G . . . .
H55 H 0.593233 0.945808 0.600484 0.052 Uiso 1 1 calc R U . . .
C57 C 0.6115(9) 0.9240(14) 0.7072(9) 0.045(6) Uani 1 1 d G . . . .
H56 H 0.574165 0.975942 0.708934 0.054 Uiso 1 1 calc R U . . .
C58 C 0.6548(11) 0.8658(16) 0.7691(7) 0.053(7) Uani 1 1 d G . . . .
H57 H 0.647064 0.878053 0.813107 0.063 Uiso 1 1 calc R U . . .
C59 C 0.7094(11) 0.7898(15) 0.7665(7) 0.052(7) Uani 1 1 d G . . . .
H58 H 0.739032 0.750030 0.808829 0.063 Uiso 1 1 calc R U . . .
C60 C 0.7208(10) 0.7719(13) 0.7021(9) 0.040(6) Uani 1 1 d G . . . .
H59 H 0.758100 0.719894 0.700379 0.049 Uiso 1 1 calc R U . . .
C61 C 0.7282(11) 0.9378(13) 0.5365(9) 0.034(5) Uani 1 1 d G . . . .
C62 C 0.6802(8) 1.0127(17) 0.4879(9) 0.057(8) Uani 1 1 d G . . . .
H60 H 0.626578 0.996238 0.461091 0.069 Uiso 1 1 calc R U . . .
C63 C 0.7108(11) 1.1118(15) 0.4786(10) 0.074(9) Uani 1 1 d G . . . .
H61 H 0.678043 1.163031 0.445460 0.089 Uiso 1 1 calc R U . . .
C64 C 0.7893(12) 1.1359(14) 0.5179(11) 0.078(9) Uani 1 1 d G . . . .
H62 H 0.810223 1.203647 0.511571 0.094 Uiso 1 1 calc R U . . .
C65 C 0.8373(9) 1.0610(18) 0.5665(11) 0.101(12) Uani 1 1 d G . . . .
H63 H 0.890938 1.077470 0.593315 0.121 Uiso 1 1 calc R U . . .
C66 C 0.8067(10) 0.9619(16) 0.5758(9) 0.081(10) Uani 1 1 d G . . . .
H64 H 0.839474 0.910675 0.608947 0.098 Uiso 1 1 calc R U . . .

loop_
_atom_site_aniso_label
_atom_site_aniso_U_11
_atom_site_aniso_U_22
_atom_site_aniso_U_33
_atom_site_aniso_U_23
_atom_site_aniso_U_13
_atom_site_aniso_U_12
Au1 0.0337(6) 0.0242(7) 0.0314(6) -0.0014(5) 0.0138(5) 0.0013(6)
Au2 0.0369(6) 0.0272(6) 0.0299(6) 0.0015(5) 0.0120(5) 0.0073(6)
Au3 0.0433(7) 0.0370(8) 0.0459(7) 0.0016(6) 0.0209(6) -0.0004(6)
Au4 0.0439(8) 0.0496(9) 0.0389(7) 0.0000(6) 0.0131(6) 0.0073(7)
Ni1 0.0328(19) 0.024(2) 0.0332(18) 0.0045(16) 0.0129(16) 0.0003(16)
Ni2 0.051(2) 0.054(3) 0.041(2) 0.010(2) 0.0205(19) 0.006(2)
S1 0.049(4) 0.025(4) 0.029(3) 0.007(3) 0.022(3) 0.006(3)
S2 0.046(4) 0.024(4) 0.026(3) 0.005(3) 0.016(3) 0.008(3)
S3 0.061(5) 0.033(5) 0.048(4) 0.003(3) 0.029(4) 0.001(4)
S4 0.055(5) 0.067(6) 0.041(4) 0.008(4) 0.015(3) 0.020(4)
P1 0.038(4) 0.023(4) 0.031(3) 0.004(3) 0.017(3) 0.004(3)
P2 0.035(4) 0.026(4) 0.025(3) 0.002(3) 0.010(3) 0.008(3)
P3 0.034(4) 0.039(4) 0.033(4) -0.001(3) 0.010(3) -0.005(3)
P4 0.038(4) 0.031(4) 0.034(4) 0.001(3) 0.011(3) -0.004(3)
O1 0.045(7) 0.045(8) 0.029(6) 0.007(5) 0.018(5) 0.004(6)
O2 0.052(9) 0.045(8) 0.042(8) 0.011(8) 0.011(7) 0.006(8)
O3 0.044(7) 0.034(6) 0.042(7) 0.011(6) 0.024(5) 0.001(5)
O4 0.052(8) 0.040(8) 0.044(8) 0.008(7) 0.021(6) 0.006(7)
O5 0.058(8) 0.048(8) 0.034(6) 0.003(6) 0.017(6) 0.008(7)
O6 0.059(9) 0.030(9) 0.041(8) 0.006(7) 0.011(6) 0.003(7)
O7 0.067(10) 0.064(8) 0.061(9) 0.032(7) 0.038(7) 0.025(7)
O8 0.082(12) 0.106(13) 0.086(13) 0.032(11) 0.021(9) 0.040(11)
N1 0.043(6) 0.043(9) 0.034(7) 0.006(6) 0.018(5) 0.002(6)
N2 0.040(7) 0.039(7) 0.036(6) 0.007(6) 0.018(5) -0.006(6)
N3 0.061(8) 0.035(9) 0.054(8) 0.012(6) 0.024(6) 0.008(7)
N4 0.057(9) 0.071(10) 0.058(8) 0.011(8) 0.016(7) 0.004(8)
C1 0.044(7) 0.040(7) 0.034(11) 0.001(6) 0.017(7) -0.002(7)
C2 0.042(6) 0.042(7) 0.033(8) 0.006(5) 0.015(5) 0.001(6)
C3 0.042(8) 0.040(7) 0.029(7) 0.010(5) 0.019(6) 0.002(5)
C4 0.060(14) 0.041(7) 0.043(12) 0.000(8) 0.027(11) -0.002(8)
C6 0.032(11) 0.041(7) 0.032(6) 0.004(7) 0.011(6) -0.001(7)
C5 0.043(7) 0.039(12) 0.037(11) 0.006(10) 0.015(8) -0.005(8)
C7 0.039(9) 0.040(6) 0.037(6) 0.008(5) 0.019(5) 0.001(5)
C8 0.044(8) 0.039(6) 0.041(8) 0.008(5) 0.024(6) 0.002(5)
C9 0.065(15) 0.042(7) 0.053(14) -0.001(8) 0.033(12) -0.008(9)
C10 0.043(12) 0.060(13) 0.033(7) 0.010(9) 0.014(8) 0.010(11)
C11 0.031(9) 0.016(9) 0.025(7) 0.007(6) 0.006(6) 0.008(6)
C12 0.038(7) 0.024(15) 0.041(6) -0.003(7) 0.010(5) 0.000(6)
C13 0.053(8) 0.021(12) 0.041(6) -0.001(7) 0.014(6) 0.011(8)
C14 0.056(9) 0.08(3) 0.046(7) 0.011(11) 0.011(6) 0.015(11)
C15 0.055(9) 0.06(2) 0.062(9) 0.015(13) 0.014(8) 0.014(13)
C16 0.040(8) 0.06(2) 0.065(10) 0.016(12) 0.013(7) 0.003(11)
C17 0.039(7) 0.03(2) 0.057(9) 0.006(11) 0.016(7) 0.002(9)
C18 0.046(14) 0.023(9) 0.042(7) 0.006(7) 0.021(8) 0.002(8)
C19 0.052(16) 0.027(9) 0.055(11) 0.013(8) 0.029(11) 0.005(10)
C20 0.068(19) 0.029(11) 0.059(12) 0.012(8) 0.037(12) -0.001(11)
C21 0.08(2) 0.038(11) 0.063(14) 0.011(9) 0.044(14) 0.006(12)
C22 0.060(16) 0.030(11) 0.044(10) -0.003(9) 0.025(11) -0.006(11)
C23 0.048(16) 0.034(11) 0.042(10) 0.005(8) 0.019(11) 0.009(10)
C24 0.038(12) 0.028(10) 0.027(6) 0.001(6) 0.008(6) 0.008(9)
C25 0.048(14) 0.029(12) 0.029(7) 0.004(8) 0.010(8) 0.009(10)
C26 0.100(19) 0.035(14) 0.039(9) 0.009(9) 0.034(11) 0.023(13)
C27 0.070(16) 0.019(12) 0.035(9) -0.008(8) 0.019(10) -0.002(10)
C28 0.041(14) 0.040(13) 0.050(9) 0.010(8) 0.029(9) 0.005(10)
C29 0.041(12) 0.018(10) 0.049(9) 0.010(8) 0.027(9) 0.002(8)
C30 0.043(8) 0.021(8) 0.039(11) -0.002(7) 0.013(8) -0.001(6)
C31 0.048(8) 0.016(9) 0.043(12) -0.002(8) 0.016(9) 0.000(7)
C32 0.058(9) 0.018(9) 0.060(14) -0.002(8) 0.026(9) -0.005(8)
C33 0.061(9) 0.043(11) 0.041(13) -0.003(9) 0.026(9) -0.015(8)
C34 0.054(9) 0.054(11) 0.059(16) 0.005(9) 0.014(10) -0.019(7)
C35 0.045(7) 0.048(11) 0.029(11) 0.001(9) 0.011(8) -0.010(7)
C36 0.066(9) 0.029(10) 0.073(16) 0.012(9) 0.037(9) 0.009(9)
C37 0.060(9) 0.034(8) 0.035(8) 0.008(6) 0.021(6) 0.006(6)
C38 0.055(9) 0.033(8) 0.032(7) 0.008(6) 0.018(6) 0.004(6)
C39 0.071(18) 0.098(15) 0.062(10) 0.018(12) 0.025(11) 0.024(12)
C40 0.060(12) 0.096(10) 0.060(9) 0.019(8) 0.021(7) 0.019(8)
C41 0.063(11) 0.089(10) 0.063(10) 0.031(7) 0.038(8) 0.027(8)
C42 0.045(10) 0.036(10) 0.040(7) 0.001(8) 0.015(7) -0.007(8)
C43 0.037(7) 0.028(15) 0.037(6) 0.007(8) 0.004(5) 0.004(7)
C44 0.042(8) 0.043(19) 0.037(6) 0.007(9) 0.005(6) 0.003(10)
C45 0.048(8) 0.031(17) 0.041(7) 0.009(10) -0.001(6) -0.002(10)
C46 0.041(8) 0.024(16) 0.042(8) 0.002(10) -0.006(7) -0.007(10)
C47 0.042(8) 0.041(19) 0.047(8) 0.012(11) -0.001(7) 0.008(11)
C48 0.037(8) 0.06(3) 0.042(8) 0.013(11) 0.005(6) 0.010(10)
C49 0.022(11) 0.043(11) 0.028(7) -0.006(7) -0.002(7) -0.019(8)
C50 0.045(15) 0.046(12) 0.042(11) -0.005(8) 0.015(11) -0.014(10)
C51 0.051(16) 0.053(13) 0.048(11) -0.001(9) 0.022(11) -0.010(11)
C52 0.046(15) 0.052(13) 0.041(12) -0.003(8) 0.012(11) -0.014(10)
C53 0.061(18) 0.058(14) 0.038(11) 0.006(9) 0.015(12) 0.001(12)
C54 0.048(16) 0.050(11) 0.036(10) 0.002(8) 0.010(10) -0.008(10)
C55 0.032(11) 0.034(12) 0.042(6) 0.003(7) 0.007(6) -0.008(8)
C56 0.043(13) 0.043(13) 0.043(9) 0.011(9) 0.015(9) 0.003(10)
C57 0.041(14) 0.049(15) 0.044(9) 0.006(9) 0.016(9) -0.005(10)
C58 0.070(16) 0.042(15) 0.038(9) -0.002(9) 0.011(9) 0.002(12)
C59 0.066(16) 0.040(15) 0.044(8) 0.003(9) 0.012(10) 0.001(11)
C60 0.046(13) 0.023(13) 0.042(7) 0.000(8) 0.006(8) -0.007(10)
C61 0.043(9) 0.031(9) 0.021(11) -0.005(7) 0.006(8) -0.001(6)
C62 0.051(10) 0.048(12) 0.062(15) 0.023(11) 0.008(10) 0.001(8)
C63 0.060(11) 0.051(12) 0.11(2) 0.032(13) 0.024(12) 0.002(11)
C64 0.070(12) 0.079(16) 0.080(19) 0.036(13) 0.022(12) -0.019(11)
C65 0.067(11) 0.091(16) 0.11(2) 0.049(15) -0.005(13) -0.034(10)
C66 0.054(9) 0.085(16) 0.073(18) 0.042(14) -0.014(10) -0.027(9)

loop_
_atom_type_symbol
_atom_type_description
_atom_type_scat_dispersion_real
_atom_type_scat_dispersion_imag
_atom_type_scat_source
C C 0.0033 0.0016 'International Tables Vol C Tables 4.2.6.8 and 6.1.1.4'
H H 0.0000 0.0000 'International Tables Vol C Tables 4.2.6.8 and 6.1.1.4'
O O 0.0106 0.0060 'International Tables Vol C Tables 4.2.6.8 and 6.1.1.4'
N N 0.0061 0.0033 'International Tables Vol C Tables 4.2.6.8 and 6.1.1.4'
Au Au -2.0133 8.8022 'International Tables Vol C Tables 4.2.6.8 and 6.1.1.4'
Ni Ni 0.3393 1.1124 'International Tables Vol C Tables 4.2.6.8 and 6.1.1.4'
P P 0.1023 0.0942 'International Tables Vol C Tables 4.2.6.8 and 6.1.1.4'
S S 0.1246 0.1234 'International Tables Vol C Tables 4.2.6.8 and 6.1.1.4'

loop_
_geom_angle_atom_site_label_1
_geom_angle_atom_site_label_2
_geom_angle_atom_site_label_3
_geom_angle
_geom_angle_site_symmetry_1
_geom_angle_site_symmetry_3
_geom_angle_publ_flag
P1 Au1 S1 174.1(3) . . ?
P1 Au1 Au2 82.12(19) . . ?
S1 Au1 Au2 103.59(18) . . ?
P2 Au2 S2 176.4(2) . . ?
P2 Au2 Au1 93.97(19) . . ?
S2 Au2 Au1 83.37(17) . . ?
P3 Au3 S3 173.4(3) . . ?
P3 Au3 Au4 81.60(19) . . ?
S3 Au3 Au4 103.6(2) . . ?
P4 Au4 S4 173.9(3) . . ?
P4 Au4 Au3 93.95(19) . . ?
S4 Au4 Au3 82.1(2) . . ?
N1 Ni1 O3 97.1(7) . . ?
N1 Ni1 N2 98.1(7) . . ?
O3 Ni1 N2 77.0(8) . . ?
N1 Ni1 O1 76.6(7) . . ?
O3 Ni1 O1 170.3(5) . . ?
N2 Ni1 O1 96.4(7) . . ?
N1 Ni1 S2 175.8(6) . . ?
O3 Ni1 S2 84.9(5) . . ?
N2 Ni1 S2 86.0(5) . . ?
O1 Ni1 S2 101.9(4) . . ?
N1 Ni1 S1 83.9(6) . . ?
O3 Ni1 S1 98.8(5) . . ?
N2 Ni1 S1 175.6(6) . . ?
O1 Ni1 S1 88.0(5) . . ?
S2 Ni1 S1 92.1(2) . . ?
O7 Ni2 N3 93.2(8) . . ?
O7 Ni2 O5 168.4(6) . . ?
N3 Ni2 O5 78.7(7) . . ?
O7 Ni2 N4 79.3(9) . . ?
N3 Ni2 N4 103.2(8) . . ?
O5 Ni2 N4 94.2(9) . . ?
O7 Ni2 S4 86.4(5) . . ?
N3 Ni2 S4 172.5(7) . . ?
O5 Ni2 S4 102.7(5) . . ?
N4 Ni2 S4 84.0(6) . . ?
O7 Ni2 S3 99.5(6) . . ?
N3 Ni2 S3 81.7(6) . . ?
O5 Ni2 S3 87.7(5) . . ?
N4 Ni2 S3 174.9(6) . . ?
S4 Ni2 S3 91.0(3) . . ?
C1 S1 Au1 105.5(9) . . ?
C1 S1 Ni1 94.7(8) . . ?
Au1 S1 Ni1 100.0(3) . . ?
C6 S2 Au2 112.0(9) . . ?
C6 S2 Ni1 95.9(7) . . ?
Au2 S2 Ni1 105.0(3) . . ?
C36 S3 Au3 103.9(10) . . ?
C36 S3 Ni2 94.5(9) . . ?
Au3 S3 Ni2 99.5(3) . . ?
C39 S4 Au4 107.9(12) . . ?
C39 S4 Ni2 96.1(9) . . ?
Au4 S4 Ni2 104.6(3) . . ?
C18 P1 C12 107.9(8) . . ?
C18 P1 C11 108.0(9) . . ?
C12 P1 C11 98.3(10) . . ?
C18 P1 Au1 113.4(6) . . ?
C12 P1 Au1 112.3(6) . . ?
C11 P1 Au1 115.7(8) . . ?
C30 P2 C24 103.5(8) . . ?
C30 P2 C11 104.0(10) . . ?
C24 P2 C11 104.5(9) . . ?
C30 P2 Au2 117.2(6) . . ?
C24 P2 Au2 115.1(6) . . ?
C11 P2 Au2 111.2(8) . . ?
C49 P3 C42 106.3(10) . . ?
C49 P3 C43 112.3(8) . . ?
C42 P3 C43 101.3(12) . . ?
C49 P3 Au3 112.1(7) . . ?
C42 P3 Au3 114.0(9) . . ?
C43 P3 Au3 110.4(7) . . ?
C42 P4 C55 107.8(10) . . ?
C42 P4 C61 104.0(11) . . ?
C55 P4 C61 105.9(9) . . ?
C42 P4 Au4 109.4(10) . . ?
C55 P4 Au4 112.0(6) . . ?
C61 P4 Au4 117.0(7) . . ?
C3 O1 Ni1 108.7(19) . . ?
C8 O3 Ni1 110.3(16) . . ?
C38 O5 Ni2 114.7(19) . . ?
C41 O7 Ni2 111(2) . . ?
C2 N1 Ni1 101.5(13) . . ?
C2 N1 H1A 111.5 . . ?
Ni1 N1 H1A 111.5 . . ?
C2 N1 H1B 111.5 . . ?
Ni1 N1 H1B 111.5 . . ?
H1A N1 H1B 109.3 . . ?
C7 N2 Ni1 102.3(13) . . ?
C7 N2 H2A 111.3 . . ?
Ni1 N2 H2A 111.3 . . ?
C7 N2 H2B 111.3 . . ?
Ni1 N2 H2B 111.3 . . ?
H2A N2 H2B 109.2 . . ?
C37 N3 Ni2 101.8(15) . . ?
C37 N3 H3A 111.4 . . ?
Ni2 N3 H3A 111.4 . . ?
C37 N3 H3B 111.4 . . ?
Ni2 N3 H3B 111.4 . . ?
H3A N3 H3B 109.3 . . ?
C40 N4 Ni2 102.1(18) . . ?
C40 N4 H4A 111.4 . . ?
Ni2 N4 H4A 111.4 . . ?
C40 N4 H4B 111.4 . . ?
Ni2 N4 H4B 111.4 . . ?
H4A N4 H4B 109.2 . . ?
C5 C1 C4 107(2) . . ?
C5 C1 C2 110(2) . . ?
C4 C1 C2 112(2) . . ?
C5 C1 S1 111.7(15) . . ?
C4 C1 S1 106.4(18) . . ?
C2 C1 S1 109.5(18) . . ?
C3 C2 N1 104(2) . . ?
C3 C2 C1 114(2) . . ?
N1 C2 C1 108(2) . . ?
C3 C2 H1 110.0 . . ?
N1 C2 H1 110.0 . . ?
C1 C2 H1 110.0 . . ?
O1 C3 O2 120(3) . . ?
O1 C3 C2 122(3) . . ?
O2 C3 C2 118(2) . . ?
C1 C4 H2 109.5 . . ?
C1 C4 H3 109.5 . . ?
H2 C4 H3 109.5 . . ?
C1 C4 H4 109.5 . . ?
H2 C4 H4 109.5 . . ?
H3 C4 H4 109.5 . . ?
C10 C6 C9 112(2) . . ?
C10 C6 C7 112(2) . . ?
C9 C6 C7 108.9(19) . . ?
C10 C6 S2 109.6(15) . . ?
C9 C6 S2 108.0(17) . . ?
C7 C6 S2 106.3(15) . . ?
C1 C5 H5 109.5 . . ?
C1 C5 H6 109.5 . . ?
H5 C5 H6 109.5 . . ?
C1 C5 H7 109.5 . . ?
H5 C5 H7 109.5 . . ?
H6 C5 H7 109.5 . . ?
C8 C7 N2 107(2) . . ?
C8 C7 C6 109.9(19) . . ?
N2 C7 C6 110.4(19) . . ?
C8 C7 H8 110.0 . . ?
N2 C7 H8 110.0 . . ?
C6 C7 H8 110.0 . . ?
O4 C8 O3 119(2) . . ?
O4 C8 C7 124(3) . . ?
O3 C8 C7 117(2) . . ?
C6 C9 H9 109.5 . . ?
C6 C9 H10 109.5 . . ?
H9 C9 H10 109.5 . . ?
C6 C9 H11 109.5 . . ?
H9 C9 H11 109.5 . . ?
H10 C9 H11 109.5 . . ?
C6 C10 H12 109.5 . . ?
C6 C10 H13 109.5 . . ?
H12 C10 H13 109.5 . . ?
C6 C10 H14 109.5 . . ?
H12 C10 H14 109.5 . . ?
H13 C10 H14 109.5 . . ?
P1 C11 P2 113.2(12) . . ?
P1 C11 H15 108.9 . . ?
P2 C11 H15 108.9 . . ?
P1 C11 H16 108.9 . . ?
P2 C11 H16 108.9 . . ?
H15 C11 H16 107.7 . . ?
C13 C12 C17 120.0 . . ?
C13 C12 P1 117.3(9) . . ?
C17 C12 P1 122.7(9) . . ?
C12 C13 C14 120.0 . . ?
C12 C13 H17 120.0 . . ?
C14 C13 H17 120.0 . . ?
C15 C14 C13 120.0 . . ?
C15 C14 H18 120.0 . . ?
C13 C14 H18 120.0 . . ?
C16 C15 C14 120.0 . . ?
C16 C15 H19 120.0 . . ?
C14 C15 H19 120.0 . . ?
C17 C16 C15 120.0 . . ?
C17 C16 H20 120.0 . . ?
C15 C16 H20 120.0 . . ?
C16 C17 C12 120.0 . . ?
C16 C17 H21 120.0 . . ?
C12 C17 H21 120.0 . . ?
C19 C18 C23 120.0 . . ?
C19 C18 P1 116.2(9) . . ?
C23 C18 P1 123.8(9) . . ?
C20 C19 C18 120.0 . . ?
C20 C19 H22 120.0 . . ?
C18 C19 H22 120.0 . . ?
C19 C20 C21 120.0 . . ?
C19 C20 H23 120.0 . . ?
C21 C20 H23 120.0 . . ?
C22 C21 C20 120.0 . . ?
C22 C21 H24 120.0 . . ?
C20 C21 H24 120.0 . . ?
C21 C22 C23 120.0 . . ?
C21 C22 H25 120.0 . . ?
C23 C22 H25 120.0 . . ?
C22 C23 C18 120.0 . . ?
C22 C23 H26 120.0 . . ?
C18 C23 H26 120.0 . . ?
C25 C24 C29 120.0 . . ?
C25 C24 P2 119.5(8) . . ?
C29 C24 P2 120.5(8) . . ?
C24 C25 C26 120.0 . . ?
C24 C25 H27 120.0 . . ?
C26 C25 H27 120.0 . . ?
C25 C26 C27 120.0 . . ?
C25 C26 H28 120.0 . . ?
C27 C26 H28 120.0 . . ?
C28 C27 C26 120.0 . . ?
C28 C27 H29 120.0 . . ?
C26 C27 H29 120.0 . . ?
C29 C28 C27 120.0 . . ?
C29 C28 H30 120.0 . . ?
C27 C28 H30 120.0 . . ?
C28 C29 C24 120.0 . . ?
C28 C29 H31 120.0 . . ?
C24 C29 H31 120.0 . . ?
C31 C30 C35 120.0 . . ?
C31 C30 P2 122.0(10) . . ?
C35 C30 P2 117.9(10) . . ?
C30 C31 C32 120.0 . . ?
C30 C31 H32 120.0 . . ?
C32 C31 H32 120.0 . . ?
C33 C32 C31 120.0 . . ?
C33 C32 H33 120.0 . . ?
C31 C32 H33 120.0 . . ?
C32 C33 C34 120.0 . . ?
C32 C33 H34 120.0 . . ?
C34 C33 H34 120.0 . . ?
C33 C34 C35 120.0 . . ?
C33 C34 H35 120.0 . . ?
C35 C34 H35 120.0 . . ?
C34 C35 C30 120.0 . . ?
C34 C35 H36 120.0 . . ?
C30 C35 H36 120.0 . . ?
C37 C36 S3 112(2) . . ?
C37 C36 H37 109.3 . . ?
S3 C36 H37 109.3 . . ?
C37 C36 H38 109.3 . . ?
S3 C36 H38 109.3 . . ?
H37 C36 H38 108.0 . . ?
N3 C37 C36 108(2) . . ?
N3 C37 C38 113(2) . . ?
C36 C37 C38 107(2) . . ?
N3 C37 H39 109.7 . . ?
C36 C37 H39 109.7 . . ?
C38 C37 H39 109.7 . . ?
O6 C38 O5 129(3) . . ?
O6 C38 C37 121(3) . . ?
O5 C38 C37 110(2) . . ?
C40 C39 S4 109(2) . . ?
C40 C39 H40 109.8 . . ?
S4 C39 H40 109.8 . . ?
C40 C39 H41 109.8 . . ?
S4 C39 H41 109.8 . . ?
H40 C39 H41 108.2 . . ?
N4 C40 C39 111(3) . . ?
N4 C40 C41 103(3) . . ?
C39 C40 C41 112(3) . . ?
N4 C40 H42 110.6 . . ?
C39 C40 H42 110.6 . . ?
C41 C40 H42 110.6 . . ?
O8 C41 O7 128(4) . . ?
O8 C41 C40 116(3) . . ?
O7 C41 C40 117(3) . . ?
P4 C42 P3 117.3(16) . . ?
P4 C42 H43 108.0 . . ?
P3 C42 H43 108.0 . . ?
P4 C42 H44 108.0 . . ?
P3 C42 H44 108.0 . . ?
H43 C42 H44 107.2 . . ?
C44 C43 C48 120.0 . . ?
C44 C43 P3 116.7(9) . . ?
C48 C43 P3 123.2(9) . . ?
C43 C44 C45 120.0 . . ?
C43 C44 H45 120.0 . . ?
C45 C44 H45 120.0 . . ?
C46 C45 C44 120.0 . . ?
C46 C45 H46 120.0 . . ?
C44 C45 H46 120.0 . . ?
C45 C46 C47 120.0 . . ?
C45 C46 H47 120.0 . . ?
C47 C46 H47 120.0 . . ?
C48 C47 C46 120.0 . . ?
C48 C47 H48 120.0 . . ?
C46 C47 H48 120.0 . . ?
C47 C48 C43 120.0 . . ?
C47 C48 H49 120.0 . . ?
C43 C48 H49 120.0 . . ?
C50 C49 C54 120.0 . . ?
C50 C49 P3 120.8(10) . . ?
C54 C49 P3 119.2(10) . . ?
C49 C50 C51 120.0 . . ?
C49 C50 H50 120.0 . . ?
C51 C50 H50 120.0 . . ?
C52 C51 C50 120.0 . . ?
C52 C51 H51 120.0 . . ?
C50 C51 H51 120.0 . . ?
C53 C52 C51 120.0 . . ?
C53 C52 H52 120.0 . . ?
C51 C52 H52 120.0 . . ?
C52 C53 C54 120.0 . . ?
C52 C53 H53 120.0 . . ?
C54 C53 H53 120.0 . . ?
C53 C54 C49 120.0 . . ?
C53 C54 H54 120.0 . . ?
C49 C54 H54 120.0 . . ?
C56 C55 C60 120.0 . . ?
C56 C55 P4 119.2(9) . . ?
C60 C55 P4 120.8(9) . . ?
C57 C56 C55 120.0 . . ?
C57 C56 H55 120.0 . . ?
C55 C56 H55 120.0 . . ?
C56 C57 C58 120.0 . . ?
C56 C57 H56 120.0 . . ?
C58 C57 H56 120.0 . . ?
C59 C58 C57 120.0 . . ?
C59 C58 H57 120.0 . . ?
C57 C58 H57 120.0 . . ?
C60 C59 C58 120.0 . . ?
C60 C59 H58 120.0 . . ?
C58 C59 H58 120.0 . . ?
C59 C60 C55 120.0 . . ?
C59 C60 H59 120.0 . . ?
C55 C60 H59 120.0 . . ?
C62 C61 C66 120.0 . . ?
C62 C61 P4 123.3(11) . . ?
C66 C61 P4 116.6(11) . . ?
C61 C62 C63 120.0 . . ?
C61 C62 H60 120.0 . . ?
C63 C62 H60 120.0 . . ?
C64 C63 C62 120.0 . . ?
C64 C63 H61 120.0 . . ?
C62 C63 H61 120.0 . . ?
C65 C64 C63 120.0 . . ?
C65 C64 H62 120.0 . . ?
C63 C64 H62 120.0 . . ?
C64 C65 C66 120.0 . . ?
C64 C65 H63 120.0 . . ?
C66 C65 H63 120.0 . . ?
C65 C66 C61 120.0 . . ?
C65 C66 H64 120.0 . . ?
C61 C66 H64 120.0 . . ?

loop_
_geom_bond_atom_site_label_1
_geom_bond_atom_site_label_2
_geom_bond_distance
_geom_bond_site_symmetry_2
_geom_bond_publ_flag
Au1 P1 2.281(7) . ?
Au1 S1 2.319(7) . ?
Au1 Au2 3.1769(17) . ?
Au2 P2 2.274(7) . ?
Au2 S2 2.299(6) . ?
Au3 P3 2.252(8) . ?
Au3 S3 2.327(8) . ?
Au3 Au4 3.1841(19) . ?
Au4 P4 2.254(8) . ?
Au4 S4 2.317(8) . ?
Ni1 N1 2.074(17) . ?
Ni1 O3 2.075(17) . ?
Ni1 N2 2.098(18) . ?
Ni1 O1 2.117(18) . ?
Ni1 S2 2.420(6) . ?
Ni1 S1 2.470(8) . ?
Ni2 O7 2.066(19) . ?
Ni2 N3 2.10(2) . ?
Ni2 O5 2.109(19) . ?
Ni2 N4 2.11(2) . ?
Ni2 S4 2.409(8) . ?
Ni2 S3 2.478(9) . ?
S1 C1 1.83(2) . ?
S2 C6 1.91(2) . ?
S3 C36 1.78(3) . ?
S4 C39 1.82(3) . ?
P1 C18 1.818(11) . ?
P1 C12 1.831(13) . ?
P1 C11 1.83(3) . ?
P2 C30 1.795(14) . ?
P2 C24 1.824(11) . ?
P2 C11 1.87(2) . ?
P3 C49 1.802(12) . ?
P3 C42 1.82(3) . ?
P3 C43 1.833(13) . ?
P4 C42 1.79(3) . ?
P4 C55 1.807(12) . ?
P4 C61 1.810(16) . ?
O1 C3 1.23(3) . ?
O2 C3 1.35(3) . ?
O3 C8 1.34(3) . ?
O4 C8 1.25(3) . ?
O5 C38 1.28(3) . ?
O6 C38 1.17(3) . ?
O7 C41 1.27(4) . ?
O8 C41 1.27(4) . ?
N1 C2 1.51(3) . ?
N1 H1A 0.9100 . ?
N1 H1B 0.9100 . ?
N2 C7 1.50(3) . ?
N2 H2A 0.9100 . ?
N2 H2B 0.9100 . ?
N3 C37 1.43(3) . ?
N3 H3A 0.9100 . ?
N3 H3B 0.9100 . ?
N4 C40 1.47(3) . ?
N4 H4A 0.9100 . ?
N4 H4B 0.9100 . ?
C1 C5 1.49(3) . ?
C1 C4 1.53(3) . ?
C1 C2 1.54(3) . ?
C2 C3 1.46(4) . ?
C2 H1 1.0000 . ?
C4 H2 0.9800 . ?
C4 H3 0.9800 . ?
C4 H4 0.9800 . ?
C6 C10 1.47(3) . ?
C6 C9 1.52(3) . ?
C6 C7 1.55(3) . ?
C5 H5 0.9800 . ?
C5 H6 0.9800 . ?
C5 H7 0.9800 . ?
C7 C8 1.47(3) . ?
C7 H8 1.0000 . ?
C9 H9 0.9800 . ?
C9 H10 0.9800 . ?
C9 H11 0.9800 . ?
C10 H12 0.9800 . ?
C10 H13 0.9800 . ?
C10 H14 0.9800 . ?
C11 H15 0.9900 . ?
C11 H16 0.9900 . ?
C12 C13 1.3900 . ?
C12 C17 1.3900 . ?
C13 C14 1.3900 . ?
C13 H17 0.9500 . ?
C14 C15 1.3900 . ?
C14 H18 0.9500 . ?
C15 C16 1.3900 . ?
C15 H19 0.9500 . ?
C16 C17 1.3900 . ?
C16 H20 0.9500 . ?
C17 H21 0.9500 . ?
C18 C19 1.3900 . ?
C18 C23 1.3900 . ?
C19 C20 1.3900 . ?
C19 H22 0.9500 . ?
C20 C21 1.3900 . ?
C20 H23 0.9500 . ?
C21 C22 1.3900 . ?
C21 H24 0.9500 . ?
C22 C23 1.3900 . ?
C22 H25 0.9500 . ?
C23 H26 0.9500 . ?
C24 C25 1.3900 . ?
C24 C29 1.3900 . ?
C25 C26 1.3900 . ?
C25 H27 0.9500 . ?
C26 C27 1.3900 . ?
C26 H28 0.9500 . ?
C27 C28 1.3900 . ?
C27 H29 0.9500 . ?
C28 C29 1.3900 . ?
C28 H30 0.9500 . ?
C29 H31 0.9500 . ?
C30 C31 1.3900 . ?
C30 C35 1.3900 . ?
C31 C32 1.3900 . ?
C31 H32 0.9500 . ?
C32 C33 1.3900 . ?
C32 H33 0.9500 . ?
C33 C34 1.3900 . ?
C33 H34 0.9500 . ?
C34 C35 1.3900 . ?
C34 H35 0.9500 . ?
C35 H36 0.9500 . ?
C36 C37 1.56(3) . ?
C36 H37 0.9900 . ?
C36 H38 0.9900 . ?
C37 C38 1.62(4) . ?
C37 H39 1.0000 . ?
C39 C40 1.49(4) . ?
C39 H40 0.9900 . ?
C39 H41 0.9900 . ?
C40 C41 1.66(5) . ?
C40 H42 1.0000 . ?
C42 H43 0.9900 . ?
C42 H44 0.9900 . ?
C43 C44 1.3900 . ?
C43 C48 1.3900 . ?
C44 C45 1.3900 . ?
C44 H45 0.9500 . ?
C45 C46 1.3900 . ?
C45 H46 0.9500 . ?
C46 C47 1.3900 . ?
C46 H47 0.9500 . ?
C47 C48 1.3900 . ?
C47 H48 0.9500 . ?
C48 H49 0.9500 . ?
C49 C50 1.3900 . ?
C49 C54 1.3900 . ?
C50 C51 1.3900 . ?
C50 H50 0.9500 . ?
C51 C52 1.3900 . ?
C51 H51 0.9500 . ?
C52 C53 1.3900 . ?
C52 H52 0.9500 . ?
C53 C54 1.3900 . ?
C53 H53 0.9500 . ?
C54 H54 0.9500 . ?
C55 C56 1.3900 . ?
C55 C60 1.3900 . ?
C56 C57 1.3900 . ?
C56 H55 0.9500 . ?
C57 C58 1.3900 . ?
C57 H56 0.9500 . ?
C58 C59 1.3900 . ?
C58 H57 0.9500 . ?
C59 C60 1.3900 . ?
C59 H58 0.9500 . ?
C60 H59 0.9500 . ?
C61 C62 1.3900 . ?
C61 C66 1.3900 . ?
C62 C63 1.3900 . ?
C62 H60 0.9500 . ?
C63 C64 1.3900 . ?
C63 H61 0.9500 . ?
C64 C65 1.3900 . ?
C64 H62 0.9500 . ?
C65 C66 1.3900 . ?
C65 H63 0.9500 . ?
C66 H64 0.9500 . ?

loop_
_geom_hbond_atom_site_label_D
_geom_hbond_atom_site_label_H
_geom_hbond_atom_site_label_A
_geom_hbond_distance_DH
_geom_hbond_distance_HA
_geom_hbond_distance_DA
_geom_hbond_angle_DHA
_geom_hbond_site_symmetry_A
_geom_hbond_publ_flag
N1 H1B O6 0.91 2.36 3.14(3) 142.8 . yes
N2 H2A O4 0.91 2.57 3.41(3) 153.3 2_645 yes
N3 H3A O2 0.91 2.53 3.25(3) 136.5 . yes
C5 H5 O2 0.98 2.61 3.21(3) 119.5 . yes
C5 H7 O8 0.98 2.63 3.60(3) 171.9 2_756 yes
C10 H12 O4 0.98 2.54 3.15(3) 120.8 . yes

loop_
_geom_torsion_atom_site_label_1
_geom_torsion_atom_site_label_2
_geom_torsion_atom_site_label_3
_geom_torsion_atom_site_label_4
_geom_torsion
_geom_torsion_site_symmetry_1
_geom_torsion_site_symmetry_2
_geom_torsion_site_symmetry_3
_geom_torsion_site_symmetry_4
_geom_torsion_publ_flag
Au1 S1 C1 C5 37(2) . . . . ?
Ni1 S1 C1 C5 139.0(18) . . . . ?
Au1 S1 C1 C4 153.4(14) . . . . ?
Ni1 S1 C1 C4 -104.8(16) . . . . ?
Au1 S1 C1 C2 -85.2(18) . . . . ?
Ni1 S1 C1 C2 16.6(18) . . . . ?
Ni1 N1 C2 C3 -49.9(18) . . . . ?
Ni1 N1 C2 C1 72(2) . . . . ?
C5 C1 C2 C3 -66(3) . . . . ?
C4 C1 C2 C3 175(2) . . . . ?
S1 C1 C2 C3 57(3) . . . . ?
C5 C1 C2 N1 178.4(19) . . . . ?
C4 C1 C2 N1 60(3) . . . . ?
S1 C1 C2 N1 -58(2) . . . . ?
Ni1 O1 C3 O2 -169.8(16) . . . . ?
Ni1 O1 C3 C2 9(3) . . . . ?
N1 C2 C3 O1 29(3) . . . . ?
C1 C2 C3 O1 -89(3) . . . . ?
N1 C2 C3 O2 -152.6(18) . . . . ?
C1 C2 C3 O2 90(2) . . . . ?
Ni1 N2 C7 C8 -49.4(19) . . . . ?
Ni1 N2 C7 C6 70(2) . . . . ?
C10 C6 C7 C8 -62(3) . . . . ?
C9 C6 C7 C8 174(2) . . . . ?
S2 C6 C7 C8 58(2) . . . . ?
C10 C6 C7 N2 -179.0(19) . . . . ?
C9 C6 C7 N2 57(2) . . . . ?
S2 C6 C7 N2 -59(2) . . . . ?
Ni1 O3 C8 O4 -169.8(16) . . . . ?
Ni1 O3 C8 C7 12(2) . . . . ?
N2 C7 C8 O4 -152(2) . . . . ?
C6 C7 C8 O4 88(3) . . . . ?
N2 C7 C8 O3 26(3) . . . . ?
C6 C7 C8 O3 -93(2) . . . . ?
C18 P1 C11 P2 -68.5(13) . . . . ?
C12 P1 C11 P2 179.5(10) . . . . ?
Au1 P1 C11 P2 59.8(13) . . . . ?
C30 P2 C11 P1 -164.7(10) . . . . ?
C24 P2 C11 P1 87.1(13) . . . . ?
Au2 P2 C11 P1 -37.7(13) . . . . ?
C18 P1 C12 C13 172.8(10) . . . . ?
C11 P1 C12 C13 -75.2(13) . . . . ?
Au1 P1 C12 C13 47.0(12) . . . . ?
C18 P1 C12 C17 -7.5(14) . . . . ?
C11 P1 C12 C17 104.6(13) . . . . ?
Au1 P1 C12 C17 -133.2(10) . . . . ?
C17 C12 C13 C14 0.0 . . . . ?
P1 C12 C13 C14 179.8(15) . . . . ?
C12 C13 C14 C15 0.0 . . . . ?
C13 C14 C15 C16 0.0 . . . . ?
C14 C15 C16 C17 0.0 . . . . ?
C15 C16 C17 C12 0.0 . . . . ?
C13 C12 C17 C16 0.0 . . . . ?
P1 C12 C17 C16 -179.8(16) . . . . ?
C12 P1 C18 C19 -120.2(11) . . . . ?
C11 P1 C18 C19 134.4(11) . . . . ?
Au1 P1 C18 C19 4.9(11) . . . . ?
C12 P1 C18 C23 62.6(13) . . . . ?
C11 P1 C18 C23 -42.7(13) . . . . ?
Au1 P1 C18 C23 -172.3(8) . . . . ?
C23 C18 C19 C20 0.0 . . . . ?
P1 C18 C19 C20 -177.3(13) . . . . ?
C18 C19 C20 C21 0.0 . . . . ?
C19 C20 C21 C22 0.0 . . . . ?
C20 C21 C22 C23 0.0 . . . . ?
C21 C22 C23 C18 0.0 . . . . ?
C19 C18 C23 C22 0.0 . . . . ?
P1 C18 C23 C22 177.1(14) . . . . ?
C30 P2 C24 C25 125.4(11) . . . . ?
C11 P2 C24 C25 -125.9(12) . . . . ?
Au2 P2 C24 C25 -3.7(12) . . . . ?
C30 P2 C24 C29 -56.7(12) . . . . ?
C11 P2 C24 C29 51.9(13) . . . . ?
Au2 P2 C24 C29 174.1(8) . . . . ?
C29 C24 C25 C26 0.0 . . . . ?
P2 C24 C25 C26 177.9(13) . . . . ?
C24 C25 C26 C27 0.0 . . . . ?
C25 C26 C27 C28 0.0 . . . . ?
C26 C27 C28 C29 0.0 . . . . ?
C27 C28 C29 C24 0.0 . . . . ?
C25 C24 C29 C28 0.0 . . . . ?
P2 C24 C29 C28 -177.9(13) . . . . ?
C24 P2 C30 C31 90.6(10) . . . . ?
C11 P2 C30 C31 -18.4(11) . . . . ?
Au2 P2 C30 C31 -141.6(7) . . . . ?
C24 P2 C30 C35 -85.8(9) . . . . ?
C11 P2 C30 C35 165.2(10) . . . . ?
Au2 P2 C30 C35 42.0(9) . . . . ?
C35 C30 C31 C32 0.0 . . . . ?
P2 C30 C31 C32 -176.4(11) . . . . ?
C30 C31 C32 C33 0.0 . . . . ?
C31 C32 C33 C34 0.0 . . . . ?
C32 C33 C34 C35 0.0 . . . . ?
C33 C34 C35 C30 0.0 . . . . ?
C31 C30 C35 C34 0.0 . . . . ?
P2 C30 C35 C34 176.5(11) . . . . ?
Au3 S3 C36 C37 91.0(19) . . . . ?
Ni2 S3 C36 C37 -10.0(19) . . . . ?
Ni2 N3 C37 C36 -72(2) . . . . ?
Ni2 N3 C37 C38 46(2) . . . . ?
S3 C36 C37 N3 54(3) . . . . ?
S3 C36 C37 C38 -68(2) . . . . ?
Ni2 O5 C38 O6 165(2) . . . . ?
Ni2 O5 C38 C37 -12(2) . . . . ?
N3 C37 C38 O6 158(2) . . . . ?
C36 C37 C38 O6 -83(3) . . . . ?
N3 C37 C38 O5 -25(3) . . . . ?
C36 C37 C38 O5 94(3) . . . . ?
Au4 S4 C39 C40 -125(2) . . . . ?
Ni2 S4 C39 C40 -18(2) . . . . ?
Ni2 N4 C40 C39 -69(3) . . . . ?
Ni2 N4 C40 C41 51(2) . . . . ?
S4 C39 C40 N4 58(3) . . . . ?
S4 C39 C40 C41 -55(3) . . . . ?
Ni2 O7 C41 O8 175(2) . . . . ?
Ni2 O7 C41 C40 -6(3) . . . . ?
N4 C40 C41 O8 147(2) . . . . ?
C39 C40 C41 O8 -95(3) . . . . ?
N4 C40 C41 O7 -32(3) . . . . ?
C39 C40 C41 O7 86(3) . . . . ?
C55 P4 C42 P3 -84.0(16) . . . . ?
C61 P4 C42 P3 163.8(12) . . . . ?
Au4 P4 C42 P3 38.1(15) . . . . ?
C49 P3 C42 P4 63.3(16) . . . . ?
C43 P3 C42 P4 -179.3(12) . . . . ?
Au3 P3 C42 P4 -60.8(15) . . . . ?
C49 P3 C43 C44 -169.8(10) . . . . ?
C42 P3 C43 C44 77.2(13) . . . . ?
Au3 P3 C43 C44 -43.9(12) . . . . ?
C49 P3 C43 C48 13.9(15) . . . . ?
C42 P3 C43 C48 -99.1(13) . . . . ?
Au3 P3 C43 C48 139.8(10) . . . . ?
C48 C43 C44 C45 0.0 . . . . ?
P3 C43 C44 C45 -176.4(15) . . . . ?
C43 C44 C45 C46 0.0 . . . . ?
C44 C45 C46 C47 0.0 . . . . ?
C45 C46 C47 C48 0.0 . . . . ?
C46 C47 C48 C43 0.0 . . . . ?
C44 C43 C48 C47 0.0 . . . . ?
P3 C43 C48 C47 176.2(16) . . . . ?
C42 P3 C49 C50 50.2(13) . . . . ?
C43 P3 C49 C50 -59.6(13) . . . . ?
Au3 P3 C49 C50 175.4(7) . . . . ?
C42 P3 C49 C54 -130.6(12) . . . . ?
C43 P3 C49 C54 119.6(12) . . . . ?
Au3 P3 C49 C54 -5.4(11) . . . . ?
C54 C49 C50 C51 0.0 . . . . ?
P3 C49 C50 C51 179.2(12) . . . . ?
C49 C50 C51 C52 0.0 . . . . ?
C50 C51 C52 C53 0.0 . . . . ?
C51 C52 C53 C54 0.0 . . . . ?
C52 C53 C54 C49 0.0 . . . . ?
C50 C49 C54 C53 0.0 . . . . ?
P3 C49 C54 C53 -179.2(12) . . . . ?
C42 P4 C55 C56 -48.9(14) . . . . ?
C61 P4 C55 C56 62.0(12) . . . . ?
Au4 P4 C55 C56 -169.4(8) . . . . ?
C42 P4 C55 C60 132.3(13) . . . . ?
C61 P4 C55 C60 -116.8(11) . . . . ?
Au4 P4 C55 C60 11.9(12) . . . . ?
C60 C55 C56 C57 0.0 . . . . ?
P4 C55 C56 C57 -178.8(13) . . . . ?
C55 C56 C57 C58 0.0 . . . . ?
C56 C57 C58 C59 0.0 . . . . ?
C57 C58 C59 C60 0.0 . . . . ?
C58 C59 C60 C55 0.0 . . . . ?
C56 C55 C60 C59 0.0 . . . . ?
P4 C55 C60 C59 178.7(13) . . . . ?
C42 P4 C61 C62 14.7(15) . . . . ?
C55 P4 C61 C62 -98.8(12) . . . . ?
Au4 P4 C61 C62 135.5(9) . . . . ?
C42 P4 C61 C66 -168.9(12) . . . . ?
C55 P4 C61 C66 77.5(12) . . . . ?
Au4 P4 C61 C66 -48.1(11) . . . . ?
C66 C61 C62 C63 0.0 . . . . ?
P4 C61 C62 C63 176.2(13) . . . . ?
C61 C62 C63 C64 0.0 . . . . ?
C62 C63 C64 C65 0.0 . . . . ?
C63 C64 C65 C66 0.0 . . . . ?
C64 C65 C66 C61 0.0 . . . . ?
C62 C61 C66 C65 0.0 . . . . ?
P4 C61 C66 C65 -176.5(12) . . . . ?
